data_4322657
loop_
_publ_author_name
'Matthias Westerhausen'
'Matthias H. Digeser'
'J\"org Knizek'
'Wolfgang Schwarz'

_publ_section_title
;
 Monomeric and Dimeric Tetrahydrofuran Complexes of Barium
 Bis[bis(dimethyl-tert-butylsilyl)arsanide]
;
_journal_name_full 'Inorganic Chemistry'
_journal_page_first 619
_journal_page_last 623
_journal_paper_doi 10.1021/ic9710770
_journal_volume 37
_journal_year 1998
_chemical_formula_moiety {(thf)Ba[As(SiMe2t-Bu)2]2}2
_chemical_formula_sum 'C65 H145 As4 Ba2 O2 Si8'
_chemical_formula_weight 1757.89
_chemical_melting_point 362(3)
_chemical_name_systematic
; 
 Dimeric (Tetrahydrofuran)barium bis[bis(dimethyl-tert.-butylsilyl)arsanide] 
;
_space_group_IT_number 14
_symmetry_cell_setting monoclinic
_symmetry_space_group_name_Hall '-P 2ybc'
_symmetry_space_group_name_H-M 'P 1 21/c 1'
_atom_sites_solution_hydrogens geom
_atom_sites_solution_primary direct
_atom_sites_solution_secondary difmap
_audit_creation_method SHELXL
_cell_angle_alpha 90.00
_cell_angle_beta 93.58
_cell_angle_gamma 90.00
_cell_formula_units_Z 4
_cell_length_a 30.77910(10)
_cell_length_b 11.65530(10)
_cell_length_c 26.11670(10)
_cell_measurement_temperature 293(2)
_cell_volume 9350.81(9)
_computing_structure_refinement 'SHELXL-93 (Sheldrick, 1993)'
_computing_structure_solution 'SHELXS-86 (Sheldrick, 1990)'
_diffrn_ambient_temperature 193(2)
_diffrn_measurement_device P4
_diffrn_measurement_method 'area detector'
_diffrn_radiation_monochromator graphite
_diffrn_radiation_source 'fine-focus sealed tube'
_diffrn_radiation_type MoK\a
_diffrn_radiation_wavelength 0.71073
_diffrn_reflns_av_R_equivalents 0.0353
_diffrn_reflns_av_sigmaI/netI 0.0351
_diffrn_reflns_limit_h_max 38
_diffrn_reflns_limit_h_min -38
_diffrn_reflns_limit_k_max 14
_diffrn_reflns_limit_k_min -14
_diffrn_reflns_limit_l_max 33
_diffrn_reflns_limit_l_min -32
_diffrn_reflns_number 53360
_diffrn_reflns_theta_max 29.61
_diffrn_reflns_theta_min 0.66
_exptl_absorpt_coefficient_mu 2.377
_exptl_crystal_colour colorless
_exptl_crystal_density_diffrn 1.249
_exptl_crystal_description cuboid
_exptl_crystal_F_000 3628
_exptl_crystal_size_max .2
_exptl_crystal_size_mid .2
_exptl_crystal_size_min .2
_refine_diff_density_max 2.339
_refine_diff_density_min -0.586
_refine_diff_density_rms 0.124
_refine_ls_extinction_method none
_refine_ls_goodness_of_fit_all 1.184
_refine_ls_goodness_of_fit_obs 1.224
_refine_ls_hydrogen_treatment riding
_refine_ls_matrix_type full
_refine_ls_number_parameters 728
_refine_ls_number_reflns 18676
_refine_ls_number_restraints 6
_refine_ls_restrained_S_all 1.277
_refine_ls_restrained_S_obs 1.224
_refine_ls_R_factor_all 0.0771
_refine_ls_R_factor_obs 0.0587
_refine_ls_shift/esd_max -2.522
_refine_ls_shift/esd_mean 0.053
_refine_ls_structure_factor_coef Fsqd
_refine_ls_weighting_details 'w=1/[\s^2^(Fo^2^)+(0.0329P)^2^+51.1470P] where P=(Fo^2^+2Fc^2^)/3'
_refine_ls_weighting_scheme calc
_refine_ls_wR_factor_all 0.1488
_refine_ls_wR_factor_obs 0.1295
_reflns_number_observed 15971
_reflns_number_total 19305
_reflns_observed_criterion >2sigma(I)
_cod_data_source_file ic9710770_2.cif
_cod_data_source_block dimeric_barium_bisarsanide
_cod_depositor_comments
;
The following automatic conversions were performed:

'_refine_ls_weighting_scheme' value 'calc
w=1/[\s^2^(Fo^2^)+(0.0329P)^2^+51.1470P] where P=(Fo^2^+2Fc^2^)/3'
was changed to 'calc'. New tag '_refine_ls_weighting_details' was
created. The value of the new tag was set to
'w=1/[\s^2^(Fo^2^)+(0.0329P)^2^+51.1470P] where P=(Fo^2^+2Fc^2^)/3'.

Automatic conversion script
Id: cif_fix_values 3143 2015-03-26 13:38:13Z robertas 
;
_cod_original_cell_volume 9350.76(9)
_cod_database_code 4322657

loop_
_symmetry_equiv_pos_as_xyz
'x, y, z'
'-x, y+1/2, -z+1/2'
'-x, -y, -z'
'x, -y-1/2, z-1/2'

loop_
_atom_site_aniso_label
_atom_site_aniso_U_11
_atom_site_aniso_U_22
_atom_site_aniso_U_33
_atom_site_aniso_U_23
_atom_site_aniso_U_13
_atom_site_aniso_U_12
Ba1 0.0313(2) 0.0341(2) 0.0289(2) -0.00127(13) 0.00582(13) 0.00281(14)
Ba2 0.0319(2) 0.0373(2) 0.0279(2) -0.00302(14) 0.00580(13) 0.00367(14)
As1 0.0308(3) 0.0335(3) 0.0254(3) -0.0024(2) 0.0013(2) -0.0006(2)
As2 0.0335(3) 0.0359(3) 0.0239(3) 0.0036(2) 0.0026(2) 0.0009(2)
As3 0.0335(3) 0.0400(4) 0.0389(3) -0.0044(3) 0.0031(3) 0.0072(3)
As4 0.0372(3) 0.0444(4) 0.0309(3) -0.0009(3) 0.0017(2) 0.0107(3)
Si11 0.0391(9) 0.0365(10) 0.0355(9) -0.0024(7) 0.0018(7) 0.0080(7)
Si12 0.0359(9) 0.0409(10) 0.0368(9) -0.0071(7) 0.0065(7) -0.0081(7)
Si21 0.0442(10) 0.0452(11) 0.0348(9) -0.0046(8) 0.0054(7) -0.0072(8)
Si22 0.0413(10) 0.0572(12) 0.0318(9) 0.0114(8) 0.0042(7) 0.0048(8)
Si31 0.0363(10) 0.0710(15) 0.0480(11) -0.0067(10) 0.0015(8) 0.0139(9)
Si32 0.0413(9) 0.0457(11) 0.0340(9) 0.0037(8) 0.0026(7) 0.0052(8)
Si41 0.0444(9) 0.0319(9) 0.0325(9) -0.0014(7) 0.0039(7) 0.0022(7)
Si42 0.0436(11) 0.097(2) 0.0510(12) 0.0019(12) -0.0007(9) 0.0244(12)
O5 0.052(3) 0.053(3) 0.041(3) -0.002(2) 0.013(2) -0.010(2)
O6 0.041(2) 0.053(3) 0.050(3) 0.007(2) 0.011(2) -0.003(2)
C111 0.049(4) 0.064(5) 0.060(5) 0.009(4) -0.006(3) 0.014(4)
C112 0.074(5) 0.040(4) 0.056(5) -0.006(3) 0.015(4) 0.009(4)
C113 0.054(4) 0.039(4) 0.032(3) 0.006(3) 0.004(3) 0.004(3)
C114 0.089(6) 0.056(5) 0.053(5) 0.024(4) 0.007(4) 0.012(4)
C115 0.054(4) 0.067(5) 0.041(4) 0.008(3) 0.013(3) -0.008(4)
C116 0.066(5) 0.064(5) 0.037(4) -0.008(3) 0.006(3) 0.002(4)
C121 0.040(4) 0.074(6) 0.082(6) -0.003(5) 0.014(4) -0.012(4)
C122 0.066(5) 0.068(5) 0.046(4) -0.020(4) 0.008(4) -0.031(4)
C123 0.071(5) 0.033(4) 0.053(4) -0.002(3) 0.005(4) -0.009(3)
C124 0.155(11) 0.038(5) 0.103(8) 0.005(5) -0.001(7) -0.021(6)
C125 0.066(5) 0.058(6) 0.098(7) 0.014(5) 0.003(5) 0.019(4)
C126 0.091(7) 0.066(6) 0.058(5) 0.017(4) 0.010(5) 0.000(5)
C211 0.044(4) 0.080(6) 0.075(6) 0.009(5) 0.009(4) -0.014(4)
C212 0.099(7) 0.069(6) 0.043(4) -0.016(4) 0.007(4) -0.022(5)
C213 0.061(4) 0.034(4) 0.046(4) 0.000(3) 0.012(3) -0.005(3)
C214 0.110(8) 0.049(5) 0.080(6) 0.004(4) 0.020(6) -0.029(5)
C215 0.092(7) 0.049(5) 0.079(6) 0.004(4) 0.018(5) 0.025(5)
C216 0.078(5) 0.041(4) 0.041(4) 0.008(3) 0.008(3) 0.006(4)
C221 0.049(5) 0.115(8) 0.065(5) 0.034(5) -0.008(4) 0.007(5)
C222 0.084(6) 0.078(6) 0.031(4) 0.003(4) 0.005(4) 0.008(5)
C223 0.059(5) 0.055(5) 0.053(4) 0.023(4) 0.007(3) 0.006(4)
C224 0.117(9) 0.081(7) 0.075(6) 0.046(6) -0.007(6) -0.009(6)
C225 0.112(8) 0.049(5) 0.076(6) 0.004(4) 0.015(5) 0.008(5)
C226 0.066(6) 0.089(8) 0.124(9) 0.037(7) 0.003(6) -0.029(5)
C311 0.067(6) 0.119(9) 0.106(8) -0.047(7) -0.023(5) 0.057(6)
C312 0.041(5) 0.189(13) 0.069(6) 0.020(7) 0.012(4) -0.005(6)
C313 0.040(4) 0.086(6) 0.048(4) -0.004(4) -0.003(3) 0.001(4)
C314 0.072(6) 0.103(8) 0.059(5) 0.019(5) -0.005(4) 0.012(5)
C315 0.049(5) 0.151(11) 0.066(6) -0.017(6) -0.007(4) 0.000(6)
C316 0.062(5) 0.092(7) 0.075(6) -0.034(5) 0.007(4) -0.007(5)
C321 0.059(5) 0.095(7) 0.039(4) 0.002(4) 0.015(3) 0.003(4)
C322 0.047(4) 0.058(5) 0.063(5) 0.022(4) -0.006(3) 0.003(3)
C323 0.066(5) 0.054(5) 0.051(4) -0.016(4) 0.001(4) 0.005(4)
C324 0.108(8) 0.093(7) 0.058(6) -0.037(5) -0.002(5) -0.013(6)
C325 0.102(8) 0.048(5) 0.101(8) -0.023(5) 0.004(6) 0.013(5)
C326 0.077(6) 0.041(4) 0.066(5) -0.004(4) 0.008(4) -0.012(4)
C411 0.075(5) 0.054(5) 0.041(4) -0.006(3) -0.014(4) 0.018(4)
C412 0.067(5) 0.092(7) 0.043(4) 0.011(4) 0.008(4) -0.027(5)
C413 0.077(5) 0.040(4) 0.035(4) -0.003(3) 0.001(3) 0.002(4)
C414 0.102(7) 0.046(5) 0.039(4) -0.011(3) -0.003(4) -0.003(4)
C415 0.135(9) 0.043(5) 0.071(6) -0.014(4) -0.013(6) 0.031(5)
C416 0.083(6) 0.078(6) 0.058(5) 0.002(4) 0.005(4) -0.043(5)
C421 0.135(13) 0.153(14) 0.430(32) -0.177(18) -0.153(17) 0.113(12)
C422 0.049(6) 0.332(23) 0.111(9) 0.125(12) 0.027(6) 0.033(9)
C423 0.041(4) 0.162(11) 0.060(5) 0.010(6) 0.002(4) 0.011(6)
C424 0.030(4) 0.292(19) 0.065(6) 0.005(9) -0.011(4) 0.017(7)
C425 0.077(8) 0.322(23) 0.104(9) 0.133(13) 0.011(7) 0.018(11)
C426 0.077(7) 0.183(14) 0.133(11) -0.094(11) -0.009(7) 0.018(8)
C51 0.067(5) 0.093(7) 0.054(5) -0.008(5) 0.013(4) -0.025(5)
C52 0.068(6) 0.114(9) 0.077(6) -0.010(6) 0.029(5) -0.030(6)
C53 0.100(8) 0.152(11) 0.051(5) -0.012(6) 0.024(5) -0.055(8)
C54 0.064(5) 0.134(9) 0.056(5) -0.030(6) 0.016(4) -0.028(6)
C61 0.066(6) 0.101(8) 0.108(8) 0.061(7) 0.019(5) 0.008(5)
C62 0.085(8) 0.230(18) 0.204(16) 0.165(14) 0.080(10) 0.055(10)
C63 0.057(6) 0.227(16) 0.073(7) 0.021(9) 0.015(5) -0.028(8)
C64 0.053(5) 0.133(10) 0.079(7) 0.038(6) -0.004(5) -0.012(6)

loop_
_atom_site_label
_atom_site_type_symbol
_atom_site_fract_x
_atom_site_fract_y
_atom_site_fract_z
_atom_site_U_iso_or_equiv
_atom_site_thermal_displace_type
_atom_site_occupancy
_atom_site_calc_flag
_atom_site_refinement_flags
_atom_site_disorder_group
Ba1 Ba 0.314203(11) 0.71673(3) 0.201319(13) 0.03131(9) Uani 1 d . .
Ba2 Ba 0.190599(11) 0.82347(3) 0.310612(13) 0.03221(9) Uani 1 d . .
As1 As 0.20618(2) 0.73860(5) 0.19251(2) 0.02990(13) Uani 1 d . .
As2 As 0.29894(2) 0.80443(5) 0.31995(2) 0.03107(14) Uani 1 d . .
As3 As 0.36112(2) 0.47889(6) 0.18031(2) 0.03742(15) Uani 1 d . .
As4 As 0.13760(2) 1.05453(6) 0.32642(2) 0.0375(2) Uani 1 d . .
Si11 Si 0.17889(6) 0.8795(2) 0.13598(7) 0.0371(4) Uani 1 d . .
Si12 Si 0.16390(6) 0.5761(2) 0.17526(7) 0.0377(4) Uani 1 d . .
Si21 Si 0.33915(6) 0.9729(2) 0.32866(7) 0.0413(4) Uani 1 d . .
Si22 Si 0.32396(6) 0.7066(2) 0.39345(7) 0.0434(4) Uani 1 d . .
Si31 Si 0.43606(6) 0.4711(2) 0.18757(8) 0.0518(5) Uani 1 d . .
Si32 Si 0.34209(6) 0.4396(2) 0.09514(7) 0.0403(4) Uani 1 d . .
Si41 Si 0.15184(6) 1.05043(15) 0.41431(6) 0.0362(4) Uani 1 d . .
Si42 Si 0.06363(7) 1.0902(2) 0.31380(9) 0.0639(6) Uani 1 d . .
O5 O 0.3695(2) 0.8358(4) 0.1426(2) 0.0483(11) Uani 1 d . .
O6 O 0.13762(15) 0.6906(4) 0.3635(2) 0.0478(11) Uani 1 d . .
C111 C 0.1204(2) 0.8591(7) 0.1135(3) 0.058(2) Uani 1 d . .
H11A H 0.1171(2) 0.7873(7) 0.0957(3) 0.087 Uiso 1 calc R .
H11B H 0.1114(2) 0.9206(7) 0.0908(3) 0.087 Uiso 1 calc R .
H11C H 0.1027(2) 0.8591(7) 0.1426(3) 0.087 Uiso 1 calc R .
C112 C 0.1840(3) 1.0204(6) 0.1705(3) 0.056(2) Uani 1 d . .
H11D H 0.2138(3) 1.0325(6) 0.1823(3) 0.084 Uiso 1 calc R .
H11E H 0.1661(3) 1.0196(6) 0.1993(3) 0.084 Uiso 1 calc R .
H11F H 0.1747(3) 1.0811(6) 0.1475(3) 0.084 Uiso 1 calc R .
C113 C 0.2115(2) 0.8908(6) 0.0760(2) 0.0417(15) Uani 1 d . .
C114 C 0.1974(3) 0.9992(7) 0.0455(3) 0.066(2) Uani 1 d . .
H11G H 0.1668(3) 0.9951(7) 0.0360(3) 0.099 Uiso 1 calc R .
H11H H 0.2133(3) 1.0042(7) 0.0152(3) 0.099 Uiso 1 calc R .
H11I H 0.2032(3) 1.0659(7) 0.0664(3) 0.099 Uiso 1 calc R .
C115 C 0.2599(2) 0.8995(7) 0.0906(3) 0.053(2) Uani 1 d . .
H11J H 0.2654(2) 0.9650(7) 0.1123(3) 0.080 Uiso 1 calc R .
H11K H 0.2755(2) 0.9079(7) 0.0601(3) 0.080 Uiso 1 calc R .
H11L H 0.2695(2) 0.8313(7) 0.1085(3) 0.080 Uiso 1 calc R .
C116 C 0.2040(3) 0.7857(7) 0.0415(3) 0.056(2) Uani 1 d . .
H11M H 0.1735(3) 0.7785(7) 0.0318(3) 0.083 Uiso 1 calc R .
H11N H 0.2139(3) 0.7181(7) 0.0598(3) 0.083 Uiso 1 calc R .
H11O H 0.2200(3) 0.7945(7) 0.0113(3) 0.083 Uiso 1 calc R .
C121 C 0.1050(2) 0.5976(8) 0.1872(3) 0.065(2) Uani 1 d . .
H12A H 0.1025(2) 0.6240(8) 0.2217(3) 0.098 Uiso 1 calc R .
H12B H 0.0897(2) 0.5263(8) 0.1823(3) 0.098 Uiso 1 calc R .
H12C H 0.0926(2) 0.6536(8) 0.1635(3) 0.098 Uiso 1 calc R .
C122 C 0.1648(3) 0.5250(7) 0.1072(3) 0.060(2) Uani 1 d . .
H12D H 0.1944(3) 0.5124(7) 0.0989(3) 0.090 Uiso 1 calc R .
H12E H 0.1517(3) 0.5819(7) 0.0846(3) 0.090 Uiso 1 calc R .
H12F H 0.1488(3) 0.4545(7) 0.1033(3) 0.090 Uiso 1 calc R .
C123 C 0.1860(3) 0.4573(6) 0.2200(3) 0.052(2) Uani 1 d . .
C124 C 0.1711(4) 0.3397(7) 0.1987(4) 0.099(4) Uani 1 d . .
H12G H 0.1814(4) 0.3293(7) 0.1651(4) 0.148 Uiso 1 calc R .
H12H H 0.1399(4) 0.3362(7) 0.1967(4) 0.148 Uiso 1 calc R .
H12I H 0.1826(4) 0.2801(7) 0.2210(4) 0.148 Uiso 1 calc R .
C125 C 0.2359(3) 0.4580(8) 0.2259(4) 0.074(3) Uani 1 d . .
H12J H 0.2475(3) 0.4482(8) 0.1929(4) 0.111 Uiso 1 calc R .
H12K H 0.2458(3) 0.3964(8) 0.2481(4) 0.111 Uiso 1 calc R .
H12L H 0.2458(3) 0.5298(8) 0.2404(4) 0.111 Uiso 1 calc R .
C126 C 0.1696(3) 0.4730(8) 0.2736(3) 0.071(2) Uani 1 d . .
H12M H 0.1384(3) 0.4729(8) 0.2714(3) 0.107 Uiso 1 calc R .
H12N H 0.1800(3) 0.5446(8) 0.2877(3) 0.107 Uiso 1 calc R .
H12O H 0.1801(3) 0.4112(8) 0.2953(3) 0.107 Uiso 1 calc R .
C211 C 0.3977(2) 0.9484(8) 0.3153(3) 0.066(2) Uani 1 d . .
H21A H 0.3993(2) 0.9134(8) 0.2822(3) 0.100 Uiso 1 calc R .
H21B H 0.4110(2) 0.8987(8) 0.3411(3) 0.100 Uiso 1 calc R .
H21C H 0.4128(2) 1.0205(8) 0.3159(3) 0.100 Uiso 1 calc R .
C212 C 0.3381(3) 1.0418(8) 0.3936(3) 0.070(2) Uani 1 d . .
H21D H 0.3085(3) 1.0554(8) 0.4014(3) 0.106 Uiso 1 calc R .
H21E H 0.3535(3) 1.1133(8) 0.3935(3) 0.106 Uiso 1 calc R .
H21F H 0.3517(3) 0.9917(8) 0.4190(3) 0.106 Uiso 1 calc R .
C213 C 0.3151(2) 1.0791(6) 0.2790(3) 0.047(2) Uani 1 d . .
C214 C 0.3480(3) 1.1802(7) 0.2737(4) 0.079(3) Uani 1 d . .
H21G H 0.3531(3) 1.2175(7) 0.3063(4) 0.119 Uiso 1 calc R .
H21H H 0.3361(3) 1.2344(7) 0.2490(4) 0.119 Uiso 1 calc R .
H21I H 0.3750(3) 1.1506(7) 0.2627(4) 0.119 Uiso 1 calc R .
C215 C 0.2719(3) 1.1265(7) 0.2953(4) 0.073(3) Uani 1 d . .
H21J H 0.2762(3) 1.1628(7) 0.3282(4) 0.109 Uiso 1 calc R .
H21K H 0.2513(3) 1.0650(7) 0.2974(4) 0.109 Uiso 1 calc R .
H21L H 0.2608(3) 1.1817(7) 0.2705(4) 0.109 Uiso 1 calc R .
C216 C 0.3078(3) 1.0220(6) 0.2269(3) 0.053(2) Uani 1 d . .
H21M H 0.3349(3) 0.9917(6) 0.2164(3) 0.080 Uiso 1 calc R .
H21N H 0.2968(3) 1.0774(6) 0.2022(3) 0.080 Uiso 1 calc R .
H21O H 0.2871(3) 0.9607(6) 0.2291(3) 0.080 Uiso 1 calc R .
C221 C 0.3843(3) 0.6984(9) 0.4040(3) 0.077(3) Uani 1 d . .
H22A H 0.3964(3) 0.6647(9) 0.3745(3) 0.115 Uiso 1 calc R .
H22B H 0.3918(3) 0.6521(9) 0.4337(3) 0.115 Uiso 1 calc R .
H22C H 0.3959(3) 0.7742(9) 0.4093(3) 0.115 Uiso 1 calc R .
C222 C 0.3044(3) 0.7733(8) 0.4534(3) 0.064(2) Uani 1 d . .
H22D H 0.2733(3) 0.7800(8) 0.4503(3) 0.096 Uiso 1 calc R .
H22E H 0.3171(3) 0.8481(8) 0.4581(3) 0.096 Uiso 1 calc R .
H22F H 0.3129(3) 0.7259(8) 0.4824(3) 0.096 Uiso 1 calc R .
C223 C 0.3020(3) 0.5552(7) 0.3890(3) 0.056(2) Uani 1 d . .
C224 C 0.3130(4) 0.4890(9) 0.4393(4) 0.092(3) Uani 1 d . .
H22G H 0.3010(4) 0.5287(9) 0.4674(4) 0.138 Uiso 1 calc R .
H22H H 0.3441(4) 0.4840(9) 0.4453(4) 0.138 Uiso 1 calc R .
H22I H 0.3010(4) 0.4131(9) 0.4366(4) 0.138 Uiso 1 calc R .
C225 C 0.3218(3) 0.4890(8) 0.3459(4) 0.078(3) Uani 1 d . .
H22J H 0.3528(3) 0.4861(8) 0.3521(4) 0.118 Uiso 1 calc R .
H22K H 0.3147(3) 0.5268(8) 0.3138(4) 0.118 Uiso 1 calc R .
H22L H 0.3103(3) 0.4124(8) 0.3446(4) 0.118 Uiso 1 calc R .
C226 C 0.2522(3) 0.5600(9) 0.3787(4) 0.093(3) Uani 1 d . .
H22M H 0.2396(3) 0.6015(9) 0.4059(4) 0.140 Uiso 1 calc R .
H22N H 0.2407(3) 0.4834(9) 0.3773(4) 0.140 Uiso 1 calc R .
H22O H 0.2452(3) 0.5980(9) 0.3467(4) 0.140 Uiso 1 calc R .
C311 C 0.4573(3) 0.3240(10) 0.1741(4) 0.099(4) Uani 1 d . .
H31D H 0.4431(3) 0.2686(10) 0.1945(4) 0.148 Uiso 1 calc R .
H31E H 0.4881(3) 0.3217(10) 0.1824(4) 0.148 Uiso 1 calc R .
H31F H 0.4516(3) 0.3063(10) 0.1384(4) 0.148 Uiso 1 calc R .
C312 C 0.4658(3) 0.5712(12) 0.1456(4) 0.099(4) Uani 1 d . .
H31A H 0.4561(3) 0.6484(12) 0.1508(4) 0.149 Uiso 1 calc R .
H31B H 0.4600(3) 0.5502(12) 0.1103(4) 0.149 Uiso 1 calc R .
H31C H 0.4965(3) 0.5662(12) 0.1543(4) 0.149 Uiso 1 calc R .
C313 C 0.4538(2) 0.5107(8) 0.2568(3) 0.058(2) Uani 1 d . .
C314 C 0.4387(3) 0.4185(9) 0.2933(3) 0.078(3) Uani 1 d . .
H31G H 0.4507(3) 0.3457(9) 0.2843(3) 0.118 Uiso 1 calc R .
H31H H 0.4075(3) 0.4142(9) 0.2907(3) 0.118 Uiso 1 calc R .
H31I H 0.4485(3) 0.4377(9) 0.3279(3) 0.118 Uiso 1 calc R .
C315 C 0.5038(3) 0.5207(11) 0.2622(4) 0.089(3) Uani 1 d . .
H31J H 0.5132(3) 0.5786(11) 0.2392(4) 0.134 Uiso 1 calc R .
H31K H 0.5166(3) 0.4484(11) 0.2539(4) 0.134 Uiso 1 calc R .
H31L H 0.5128(3) 0.5413(11) 0.2968(4) 0.134 Uiso 1 calc R .
C316 C 0.4347(3) 0.6276(8) 0.2709(4) 0.076(3) Uani 1 d . .
H31M H 0.4442(3) 0.6852(8) 0.2478(4) 0.114 Uiso 1 calc R .
H31N H 0.4444(3) 0.6471(8) 0.3054(4) 0.114 Uiso 1 calc R .
H31O H 0.4035(3) 0.6234(8) 0.2682(4) 0.114 Uiso 1 calc R .
C321 C 0.3845(3) 0.4647(8) 0.0476(3) 0.064(2) Uani 1 d . .
H32A H 0.4094(3) 0.4173(8) 0.0562(3) 0.096 Uiso 1 calc R .
H32B H 0.3931(3) 0.5439(8) 0.0486(3) 0.096 Uiso 1 calc R .
H32C H 0.3727(3) 0.4457(8) 0.0138(3) 0.096 Uiso 1 calc R .
C322 C 0.2944(2) 0.5358(7) 0.0753(3) 0.056(2) Uani 1 d . .
H32D H 0.2718(2) 0.5258(7) 0.0987(3) 0.085 Uiso 1 calc R .
H32E H 0.2834(2) 0.5159(7) 0.0412(3) 0.085 Uiso 1 calc R .
H32F H 0.3038(2) 0.6143(7) 0.0759(3) 0.085 Uiso 1 calc R .
C323 C 0.3217(3) 0.2854(7) 0.0861(3) 0.057(2) Uani 1 d . .
C324 C 0.3099(4) 0.2608(9) 0.0293(3) 0.087(3) Uani 1 d . .
H32G H 0.3352(4) 0.2714(9) 0.0100(3) 0.130 Uiso 1 calc R .
H32H H 0.2874(4) 0.3124(9) 0.0168(3) 0.130 Uiso 1 calc R .
H32I H 0.2999(4) 0.1831(9) 0.0254(3) 0.130 Uiso 1 calc R .
C325 C 0.3564(3) 0.1989(8) 0.1064(4) 0.084(3) Uani 1 d . .
H32J H 0.3823(3) 0.2085(8) 0.0882(4) 0.126 Uiso 1 calc R .
H32K H 0.3454(3) 0.1223(8) 0.1013(4) 0.126 Uiso 1 calc R .
H32L H 0.3630(3) 0.2120(8) 0.1423(4) 0.126 Uiso 1 calc R .
C326 C 0.2810(3) 0.2680(7) 0.1156(3) 0.061(2) Uani 1 d . .
H32M H 0.2878(3) 0.2830(7) 0.1514(3) 0.092 Uiso 1 calc R .
H32N H 0.2711(3) 0.1903(7) 0.1114(3) 0.092 Uiso 1 calc R .
H32O H 0.2587(3) 0.3196(7) 0.1027(3) 0.092 Uiso 1 calc R .
C411 C 0.1981(3) 0.9451(7) 0.4279(3) 0.057(2) Uani 1 d . .
H41D H 0.2222(3) 0.9656(7) 0.4081(3) 0.086 Uiso 1 calc R .
H41E H 0.1884(3) 0.8691(7) 0.4187(3) 0.086 Uiso 1 calc R .
H41F H 0.2071(3) 0.9473(7) 0.4637(3) 0.086 Uiso 1 calc R .
C412 C 0.1068(3) 1.0010(8) 0.4556(3) 0.067(2) Uani 1 d . .
H41A H 0.0822(3) 1.0512(8) 0.4504(3) 0.101 Uiso 1 calc R .
H41B H 0.1171(3) 1.0026(8) 0.4910(3) 0.101 Uiso 1 calc R .
H41C H 0.0984(3) 0.9242(8) 0.4462(3) 0.101 Uiso 1 calc R .
C413 C 0.1729(3) 1.1925(6) 0.4416(3) 0.051(2) Uani 1 d . .
C414 C 0.1813(3) 1.1842(7) 0.5001(3) 0.062(2) Uani 1 d . .
H41M H 0.1550(3) 1.1618(7) 0.5153(3) 0.094 Uiso 1 calc R .
H41N H 0.1907(3) 1.2576(7) 0.5134(3) 0.094 Uiso 1 calc R .
H41O H 0.2036(3) 1.1282(7) 0.5081(3) 0.094 Uiso 1 calc R .
C415 C 0.1386(4) 1.2857(7) 0.4302(4) 0.084(3) Uani 1 d . .
H41J H 0.1120(4) 1.2646(7) 0.4451(4) 0.126 Uiso 1 calc R .
H41K H 0.1334(4) 1.2938(7) 0.3937(4) 0.126 Uiso 1 calc R .
H41L H 0.1489(4) 1.3572(7) 0.4446(4) 0.126 Uiso 1 calc R .
C416 C 0.2143(3) 1.2280(8) 0.4177(3) 0.073(3) Uani 1 d . .
H41G H 0.2091(3) 1.2331(8) 0.3812(3) 0.109 Uiso 1 calc R .
H41H H 0.2366(3) 1.1721(8) 0.4258(3) 0.109 Uiso 1 calc R .
H41I H 0.2236(3) 1.3014(8) 0.4311(3) 0.109 Uiso 1 calc R .
C421 C 0.0512(5) 1.2483(13) 0.3238(9) 0.246(14) Uani 1 d . .
H42A H 0.0697(5) 1.2942(13) 0.3038(9) 0.370 Uiso 1 calc R .
H42B H 0.0564(5) 1.2672(13) 0.3595(9) 0.370 Uiso 1 calc R .
H42C H 0.0213(5) 1.2632(13) 0.3134(9) 0.370 Uiso 1 calc R .
C422 C 0.0273(3) 1.0056(16) 0.3531(5) 0.163(8) Uani 1 d . .
H42D H 0.0350(3) 1.0186(16) 0.3888(5) 0.245 Uiso 1 calc R .
H42E H 0.0303(3) 0.9255(16) 0.3455(5) 0.245 Uiso 1 calc R .
H42F H -0.0024(3) 1.0287(16) 0.3453(5) 0.245 Uiso 1 calc R .
C423 C 0.0462(3) 1.0597(11) 0.2451(4) 0.088(3) Uani 1 d . .
C424 C -0.0036(3) 1.0811(14) 0.2363(4) 0.129(6) Uani 1 d . .
H42M H -0.0189(3) 1.0315(14) 0.2583(4) 0.194 Uiso 1 calc R .
H42N H -0.0126(3) 1.0654(14) 0.2012(4) 0.194 Uiso 1 calc R .
H42O H -0.0099(3) 1.1596(14) 0.2441(4) 0.194 Uiso 1 calc R .
C425 C 0.0699(4) 1.1393(16) 0.2099(5) 0.167(8) Uani 1 d . .
H42J H 0.1007(4) 1.1278(16) 0.2152(5) 0.251 Uiso 1 calc R .
H42K H 0.0629(4) 1.2175(16) 0.2175(5) 0.251 Uiso 1 calc R .
H42L H 0.0609(4) 1.1227(16) 0.1748(5) 0.251 Uiso 1 calc R .
C426 C 0.0580(4) 0.9308(13) 0.2341(5) 0.132(6) Uani 1 d . .
H42G H 0.0429(4) 0.8816(13) 0.2565(5) 0.197 Uiso 1 calc R .
H42H H 0.0888(4) 0.9199(13) 0.2400(5) 0.197 Uiso 1 calc R .
H42I H 0.0494(4) 0.9125(13) 0.1991(5) 0.197 Uiso 1 calc R .
C51 C 0.4069(3) 0.9055(9) 0.1575(3) 0.071(2) Uani 1 d . .
H51A H 0.4232(3) 0.8710(9) 0.1866(3) 0.085 Uiso 1 calc R .
H51B H 0.3976(3) 0.9815(9) 0.1674(3) 0.085 Uiso 1 calc R .
C52 C 0.4345(3) 0.9134(10) 0.1129(4) 0.085(3) Uani 1 d . .
H52A H 0.4428(3) 0.9923(10) 0.1068(4) 0.102 Uiso 1 calc R .
H52B H 0.4607(3) 0.8674(10) 0.1185(4) 0.102 Uiso 1 calc R .
C53 C 0.4066(4) 0.8681(11) 0.0690(3) 0.100(4) Uani 1 d . .
H53A H 0.3936(4) 0.9305(11) 0.0488(3) 0.120 Uiso 1 calc R .
H53B H 0.4236(4) 0.8212(11) 0.0469(3) 0.120 Uiso 1 calc R .
C54 C 0.3741(3) 0.8015(10) 0.0908(3) 0.084(3) Uani 1 d . .
H54A H 0.3819(3) 0.7210(10) 0.0898(3) 0.101 Uiso 1 calc R .
H54B H 0.3466(3) 0.8115(10) 0.0710(3) 0.101 Uiso 1 calc R .
C61 C 0.1424(3) 0.6154(10) 0.4057(4) 0.091(3) Uani 1 d . .
H61A H 0.1641(3) 0.6441(10) 0.4310(4) 0.109 Uiso 1 calc R .
H61B H 0.1512(3) 0.5398(10) 0.3947(4) 0.109 Uiso 1 calc R .
C62 C 0.0986(4) 0.6101(15) 0.4276(6) 0.170(8) Uani 1 d . .
H62A H 0.0913(4) 0.5314(15) 0.4357(6) 0.204 Uiso 1 calc R .
H62B H 0.0986(4) 0.6553(15) 0.4588(6) 0.204 Uiso 1 calc R .
C63 C 0.0694(3) 0.6527(14) 0.3917(4) 0.118(5) Uani 1 d . .
H63A H 0.0515(3) 0.7104(14) 0.4069(4) 0.142 Uiso 1 calc R .
H63B H 0.0504(3) 0.5918(14) 0.3783(4) 0.142 Uiso 1 calc R .
C64 C 0.0929(3) 0.7044(11) 0.3495(4) 0.089(3) Uani 1 d . .
H64A H 0.0852(3) 0.6657(11) 0.3173(4) 0.107 Uiso 1 calc R .
H64B H 0.0857(3) 0.7851(11) 0.3457(4) 0.107 Uiso 1 calc R .
C71 C 0.5045(10) 0.7658(31) -0.0337(13) 0.140(5) Uiso 0.50 d PGD .
H71A H 0.4890(10) 0.7601(31) -0.0654(13) 0.168 Uiso 0.50 calc PR .
C72 C 0.5237(9) 0.8387(30) -0.0148(13) 0.140(5) Uiso 0.50 d PGD .
H72A H 0.5229(9) 0.9026(30) -0.0361(13) 0.168 Uiso 0.50 calc PR .
C73 C 0.5494(10) 0.8634(30) 0.0330(12) 0.140(5) Uiso 0.50 d PGD .
H73A H 0.5593(10) 0.9364(30) 0.0421(12) 0.168 Uiso 0.50 calc PR .
C74 C 0.5567(11) 0.7768(30) 0.0602(13) 0.140(5) Uiso 0.50 d PGD .
H74A H 0.5763(11) 0.7682(30) 0.0885(13) 0.168 Uiso 0.50 calc PR .
C75 C 0.5285(11) 0.6976(30) 0.0380(13) 0.140(5) Uiso 0.50 d PGD .
H75A H 0.5236(11) 0.6318(30) 0.0569(13) 0.168 Uiso 0.50 calc PR .
C76 C 0.5102(11) 0.7046(31) -0.0024(14) 0.140(5) Uiso 0.50 d PGD .
H76A H 0.4959(11) 0.6360(31) -0.0105(14) 0.168 Uiso 0.50 calc PR .
C81 C 0.0152(7) 0.7824(19) 0.5223(8) 0.194(8) Uiso 1 d GD .
H81A H 0.0377(7) 0.8102(19) 0.5443(8) 0.233 Uiso 1 calc R .
C82 C -0.0143(7) 0.6654(19) 0.5153(8) 0.196(8) Uiso 1 d GD .
H82A H -0.0091(7) 0.6055(19) 0.5384(8) 0.235 Uiso 1 calc R .
C83 C -0.0450(6) 0.6527(18) 0.4784(8) 0.175(7) Uiso 1 d GD .
H83A H -0.0554(6) 0.5779(18) 0.4802(8) 0.210 Uiso 1 calc R .
C84 C -0.0681(9) 0.7070(25) 0.4376(10) 0.251(12) Uiso 1 d GD .
H84A H -0.0922(9) 0.6753(25) 0.4195(10) 0.301 Uiso 1 calc R .
C85 C -0.0504(6) 0.8164(16) 0.4269(7) 0.153(6) Uiso 1 d GD .
H85A H -0.0582(6) 0.8678(16) 0.4007(7) 0.184 Uiso 1 calc R .
C86 C -0.0143(5) 0.8262(14) 0.4716(6) 0.136(5) Uiso 1 d GD .
H86A H -0.0031(5) 0.8991(14) 0.4664(6) 0.163 Uiso 1 calc R .

loop_
_atom_type_symbol
_atom_type_description
_atom_type_scat_dispersion_real
_atom_type_scat_dispersion_imag
_atom_type_scat_source
C C 0.0033 0.0016 'International Tables Vol C Tables 4.2.6.8 and 6.1.1.4'
H H 0.0000 0.0000 'International Tables Vol C Tables 4.2.6.8 and 6.1.1.4'
Si Si 0.0817 0.0704 'International Tables Vol C Tables 4.2.6.8 and 6.1.1.4'
As As 0.0499 2.0058 'International Tables Vol C Tables 4.2.6.8 and 6.1.1.4'
Ba Ba -0.3244 2.2819 'International Tables Vol C Tables 4.2.6.8 and 6.1.1.4'
O O 0.0106 0.0060 'International Tables Vol C Tables 4.2.6.8 and 6.1.1.4'

loop_
_geom_angle_atom_site_label_1
_geom_angle_atom_site_label_2
_geom_angle_atom_site_label_3
_geom_angle
_geom_angle_site_symmetry_1
_geom_angle_site_symmetry_3
_geom_angle_publ_flag
O5 Ba1 As3 92.31(10) . . ?
O5 Ba1 As2 119.70(10) . . ?
As3 Ba1 As2 121.31(2) . . ?
O5 Ba1 As1 125.11(11) . . ?
As3 Ba1 As1 121.06(2) . . ?
As2 Ba1 As1 80.92(2) . . ?
O6 Ba2 As4 95.07(10) . . ?
O6 Ba2 As1 115.75(11) . . ?
As4 Ba2 As1 118.63(2) . . ?
O6 Ba2 As2 124.00(10) . . ?
As4 Ba2 As2 124.33(2) . . ?
As1 Ba2 As2 81.11(2) . . ?
Si12 As1 Si11 106.03(7) . . ?
Si12 As1 Ba2 108.21(5) . . ?
Si11 As1 Ba2 108.24(5) . . ?
Si12 As1 Ba1 119.70(5) . . ?
Si11 As1 Ba1 114.64(5) . . ?
Ba2 As1 Ba1 99.27(2) . . ?
Si22 As2 Si21 100.78(7) . . ?
Si22 As2 Ba1 124.09(5) . . ?
Si21 As2 Ba1 104.22(5) . . ?
Si22 As2 Ba2 111.80(5) . . ?
Si21 As2 Ba2 118.33(5) . . ?
Ba1 As2 Ba2 98.70(2) . . ?
Si31 As3 Si32 105.29(7) . . ?
Si31 As3 Ba1 118.80(6) . . ?
Si32 As3 Ba1 104.34(5) . . ?
Si41 As4 Si42 105.59(8) . . ?
Si41 As4 Ba2 92.54(5) . . ?
Si42 As4 Ba2 129.73(8) . . ?
C111 Si11 C112 108.1(4) . . ?
C111 Si11 C113 107.2(3) . . ?
C112 Si11 C113 107.5(3) . . ?
C111 Si11 As1 114.2(3) . . ?
C112 Si11 As1 107.2(3) . . ?
C113 Si11 As1 112.3(2) . . ?
C121 Si12 C122 105.7(4) . . ?
C121 Si12 C123 107.9(4) . . ?
C122 Si12 C123 108.9(4) . . ?
C121 Si12 As1 113.2(3) . . ?
C122 Si12 As1 113.6(2) . . ?
C123 Si12 As1 107.3(2) . . ?
C212 Si21 C211 107.6(4) . . ?
C212 Si21 C213 108.0(4) . . ?
C211 Si21 C213 108.0(4) . . ?
C212 Si21 As2 114.2(3) . . ?
C211 Si21 As2 111.4(3) . . ?
C213 Si21 As2 107.4(2) . . ?
C221 Si22 C222 105.4(4) . . ?
C221 Si22 C223 108.2(4) . . ?
C222 Si22 C223 107.8(4) . . ?
C221 Si22 As2 115.1(3) . . ?
C222 Si22 As2 112.2(3) . . ?
C223 Si22 As2 108.0(2) . . ?
C311 Si31 C312 105.6(6) . . ?
C311 Si31 C313 108.4(4) . . ?
C312 Si31 C313 106.4(4) . . ?
C311 Si31 As3 112.3(3) . . ?
C312 Si31 As3 116.7(3) . . ?
C313 Si31 As3 107.1(2) . . ?
C321 Si32 C322 106.6(4) . . ?
C321 Si32 C323 107.5(4) . . ?
C322 Si32 C323 106.3(4) . . ?
C321 Si32 As3 117.4(3) . . ?
C322 Si32 As3 107.0(3) . . ?
C323 Si32 As3 111.5(2) . . ?
C411 Si41 C412 105.3(4) . . ?
C411 Si41 C413 105.1(3) . . ?
C412 Si41 C413 107.2(4) . . ?
C411 Si41 As4 107.0(2) . . ?
C412 Si41 As4 118.1(3) . . ?
C413 Si41 As4 113.2(2) . . ?
C422 Si42 C423 106.4(6) . . ?
C422 Si42 C421 107.8(9) . . ?
C423 Si42 C421 105.5(7) . . ?
C422 Si42 As4 116.6(4) . . ?
C423 Si42 As4 108.8(3) . . ?
C421 Si42 As4 111.0(5) . . ?
C54 O5 C51 106.8(6) . . ?
C54 O5 Ba1 119.5(5) . . ?
C51 O5 Ba1 130.2(4) . . ?
C61 O6 C64 108.9(6) . . ?
C61 O6 Ba2 136.3(5) . . ?
C64 O6 Ba2 114.5(5) . . ?
C115 C113 C116 108.0(6) . . ?
C115 C113 C114 108.3(6) . . ?
C116 C113 C114 109.0(6) . . ?
C115 C113 Si11 110.9(4) . . ?
C116 C113 Si11 111.1(5) . . ?
C114 C113 Si11 109.5(5) . . ?
C126 C123 C125 107.1(7) . . ?
C126 C123 C124 109.2(7) . . ?
C125 C123 C124 108.4(8) . . ?
C126 C123 Si12 110.4(6) . . ?
C125 C123 Si12 112.0(5) . . ?
C124 C123 Si12 109.7(6) . . ?
C216 C213 C215 109.0(7) . . ?
C216 C213 C214 108.1(6) . . ?
C215 C213 C214 109.4(7) . . ?
C216 C213 Si21 110.7(5) . . ?
C215 C213 Si21 110.7(5) . . ?
C214 C213 Si21 108.8(6) . . ?
C225 C223 C226 109.3(8) . . ?
C225 C223 C224 107.4(7) . . ?
C226 C223 C224 109.3(7) . . ?
C225 C223 Si22 111.0(6) . . ?
C226 C223 Si22 109.0(6) . . ?
C224 C223 Si22 110.8(6) . . ?
C314 C313 C316 109.7(7) . . ?
C314 C313 C315 109.6(7) . . ?
C316 C313 C315 107.8(8) . . ?
C314 C313 Si31 110.0(6) . . ?
C316 C313 Si31 110.5(6) . . ?
C315 C313 Si31 109.2(5) . . ?
C326 C323 C324 108.2(7) . . ?
C326 C323 C325 108.2(7) . . ?
C324 C323 C325 109.1(7) . . ?
C326 C323 Si32 109.6(5) . . ?
C324 C323 Si32 110.6(6) . . ?
C325 C323 Si32 111.0(6) . . ?
C416 C413 C414 109.4(7) . . ?
C416 C413 C415 108.3(7) . . ?
C414 C413 C415 108.0(6) . . ?
C416 C413 Si41 111.1(5) . . ?
C414 C413 Si41 110.5(5) . . ?
C415 C413 Si41 109.4(6) . . ?
C425 C423 C424 108.5(9) . . ?
C425 C423 C426 110.3(11) . . ?
C424 C423 C426 111.2(10) . . ?
C425 C423 Si42 110.1(9) . . ?
C424 C423 Si42 109.3(7) . . ?
C426 C423 Si42 107.5(7) . . ?
O5 C51 C52 107.9(7) . . ?
C53 C52 C51 104.5(7) . . ?
C54 C53 C52 105.9(8) . . ?
C53 C54 O5 110.1(8) . . ?
O6 C61 C62 105.9(8) . . ?
C63 C62 C61 107.1(10) . . ?
C62 C63 C64 109.3(9) . . ?
O6 C64 C63 106.0(8) . . ?
C72 C71 C76 96.1(41) . . ?
C73 C72 C71 139.6(41) . . ?
C74 C73 C72 113.2(35) . . ?
C73 C74 C75 102.6(34) . . ?
C76 C75 C74 126.3(40) . . ?
C75 C76 C71 140.3(47) . . ?
C82 C81 C86 83.9(15) . . ?
C81 C82 C83 122.8(22) . . ?
C84 C83 C82 144.8(26) . . ?
C85 C84 C83 111.9(25) . . ?
C84 C85 C86 100.5(19) . . ?
C85 C86 C81 155.7(16) . . ?

loop_
_geom_bond_atom_site_label_1
_geom_bond_atom_site_label_2
_geom_bond_distance
_geom_bond_site_symmetry_2
_geom_bond_publ_flag
Ba1 O5 2.739(4) . ?
Ba1 As3 3.1890(7) . ?
Ba1 As2 3.3236(7) . ?
Ba1 As1 3.3283(7) . ?
Ba2 O6 2.691(4) . ?
Ba2 As4 3.1888(7) . ?
Ba2 As1 3.3027(6) . ?
Ba2 As2 3.3358(7) . ?
As1 Si12 2.326(2) . ?
As1 Si11 2.330(2) . ?
As2 Si22 2.323(2) . ?
As2 Si21 2.325(2) . ?
As3 Si31 2.304(2) . ?
As3 Si32 2.311(2) . ?
As4 Si41 2.310(2) . ?
As4 Si42 2.318(2) . ?
Si11 C111 1.873(7) . ?
Si11 C112 1.875(7) . ?
Si11 C113 1.916(7) . ?
Si12 C121 1.876(7) . ?
Si12 C122 1.876(7) . ?
Si12 C123 1.910(8) . ?
Si21 C212 1.878(7) . ?
Si21 C211 1.880(8) . ?
Si21 C213 1.909(7) . ?
Si22 C221 1.864(8) . ?
Si22 C222 1.880(8) . ?
Si22 C223 1.891(8) . ?
Si31 C311 1.877(9) . ?
Si31 C312 1.877(10) . ?
Si31 C313 1.911(8) . ?
Si32 C321 1.879(7) . ?
Si32 C322 1.893(7) . ?
Si32 C323 1.913(8) . ?
Si41 C411 1.896(7) . ?
Si41 C412 1.897(7) . ?
Si41 C413 1.900(7) . ?
Si42 C422 1.850(11) . ?
Si42 C423 1.874(10) . ?
Si42 C421 1.903(13) . ?
O5 C54 1.425(9) . ?
O5 C51 1.444(9) . ?
O6 C61 1.409(9) . ?
O6 C64 1.412(9) . ?
C113 C115 1.520(9) . ?
C113 C116 1.530(9) . ?
C113 C114 1.542(9) . ?
C123 C126 1.529(11) . ?
C123 C125 1.534(11) . ?
C123 C124 1.539(11) . ?
C213 C216 1.520(10) . ?
C213 C215 1.525(10) . ?
C213 C214 1.565(10) . ?
C223 C225 1.524(12) . ?
C223 C226 1.540(11) . ?
C223 C224 1.543(10) . ?
C313 C314 1.528(12) . ?
C313 C316 1.538(12) . ?
C313 C315 1.542(11) . ?
C323 C326 1.525(11) . ?
C323 C324 1.533(11) . ?
C323 C325 1.537(12) . ?
C413 C416 1.512(11) . ?
C413 C414 1.537(9) . ?
C413 C415 1.531(11) . ?
C423 C425 1.523(15) . ?
C423 C424 1.555(11) . ?
C423 C426 1.58(2) . ?
C51 C52 1.490(11) . ?
C52 C53 1.487(13) . ?
C53 C54 1.414(12) . ?
C61 C62 1.498(13) . ?
C62 C63 1.35(2) . ?
C63 C64 1.483(13) . ?
C71 C72 1.13(4) . ?
C71 C76 1.09(4) . ?
C72 C73 1.46(4) . ?
C73 C74 1.25(4) . ?
C74 C75 1.37(4) . ?
C75 C76 1.17(4) . ?
C81 C82 1.64(3) . ?
C81 C86 1.64(2) . ?
C82 C83 1.31(2) . ?
C83 C84 1.40(3) . ?
C84 C85 1.42(3) . ?
C85 C86 1.57(2) . ?
